data_7055648
loop_
_publ_author_name
'Champion, Martin J. D.'
'Levason, William'
'Pugh, David'
'Reid, Gillian'

_publ_section_title
;
 Hexahalometallate salts of trivalent scandium, yttrium and lanthanum:
 cation--anion association in the solid state and in solution
;
_journal_issue 8
_journal_name_full 'New J. Chem.'
_journal_page_first 7181
_journal_paper_doi 10.1039/C6NJ01068G
_journal_volume 40
_journal_year 2016
_chemical_formula_moiety '3(C6 H11 N2), I6 La'
_chemical_formula_sum 'C18 H33 I6 La N6'
_chemical_formula_weight 1233.81
_chemical_name_systematic
;
 ?
;
_space_group_crystal_system monoclinic
_space_group_IT_number 14
_space_group_name_Hall '-P 2ybc'
_space_group_name_H-M_alt 'P 1 21/c 1'
_symmetry_space_group_name_Hall '-P 2ybc'
_symmetry_space_group_name_H-M 'P 1 21/c 1'
_atom_sites_solution_hydrogens geom
_audit_creation_date 2014-05-07
_audit_creation_method
;
Olex2 1.2
(compiled 2014.03.20 svn.r2914 for OlexSys, GUI svn.r4816)
;
_audit_update_record
;
2016-04-06 deposited with the CCDC.
2016-06-20 downloaded from the CCDC.
;
_cell_angle_alpha 90
_cell_angle_beta 102.162(7)
_cell_angle_gamma 90
_cell_formula_units_Z 4
_cell_length_a 18.803(7)
_cell_length_b 11.1325(15)
_cell_length_c 17.017(2)
_cell_measurement_reflns_used 28995
_cell_measurement_temperature 120(2)
_cell_measurement_theta_max 27.4
_cell_measurement_theta_min 3.1
_cell_volume 3482.1(14)
_computing_cell_refinement
;
CrystalClear-SM Expert 2.0 r13 (Rigaku, 2011)
;
_computing_data_collection
;
CrystalClear-SM Expert 2.0 r13 (Rigaku, 2011)
;
_computing_data_reduction
;
CrystalClear-SM Expert 2.0 r13 (Rigaku, 2011)
;
_computing_molecular_graphics 'Olex2 (Dolomanov et al., 2009)'
_computing_publication_material 'Olex2 (Dolomanov et al., 2009)'
_computing_structure_refinement 'ShelXL (Sheldrick, 2008)'
_diffrn_ambient_temperature 120(2)
_diffrn_detector RX
_diffrn_detector_area_resol_mean 10.0000
_diffrn_measured_fraction_theta_full 0.997
_diffrn_measured_fraction_theta_max 0.996
_diffrn_measurement_device
;
Crystal Goniometer
;
_diffrn_measurement_device_type
;
Rigaku RAXIS conversion
;
_diffrn_measurement_method 'profile data from \w-scans'
_diffrn_measurement_specimen_support Fiber
_diffrn_orient_matrix_type FS_PROCESS
_diffrn_orient_matrix_UB_11 0.008737
_diffrn_orient_matrix_UB_12 -0.087916
_diffrn_orient_matrix_UB_13 -0.006035
_diffrn_orient_matrix_UB_21 -0.027647
_diffrn_orient_matrix_UB_22 0.005637
_diffrn_orient_matrix_UB_23 -0.052376
_diffrn_orient_matrix_UB_31 0.052658
_diffrn_orient_matrix_UB_32 0.017547
_diffrn_orient_matrix_UB_33 -0.013414
_diffrn_radiation_monochromator 'Graphite Monochromator'
_diffrn_radiation_type MoK\a
_diffrn_radiation_wavelength 0.71073
_diffrn_reflns_av_R_equivalents 0.0594
_diffrn_reflns_av_unetI/netI 0.0483
_diffrn_reflns_Laue_measured_fraction_full 0.997
_diffrn_reflns_Laue_measured_fraction_max 0.996
_diffrn_reflns_limit_h_max 24
_diffrn_reflns_limit_h_min -24
_diffrn_reflns_limit_k_max 14
_diffrn_reflns_limit_k_min -14
_diffrn_reflns_limit_l_max 19
_diffrn_reflns_limit_l_min -22
_diffrn_reflns_number 34033
_diffrn_reflns_point_group_measured_fraction_full 0.997
_diffrn_reflns_point_group_measured_fraction_max 0.996
_diffrn_reflns_theta_full 25.242
_diffrn_reflns_theta_max 27.441
_diffrn_reflns_theta_min 3.071
_diffrn_source 'Sealed Tube'
_diffrn_source_current 40.0
_diffrn_source_power 2.0
_diffrn_source_voltage 50.0
_exptl_absorpt_coefficient_mu 6.562
_exptl_absorpt_correction_T_max 1.000
_exptl_absorpt_correction_T_min 0.221
_exptl_absorpt_correction_type multi-scan
_exptl_absorpt_process_details 'CrystalClear-SM Expert 2.0 r13 (Rigaku, 2011)'
_exptl_crystal_colour Colorless
_exptl_crystal_density_diffrn 2.353
_exptl_crystal_description Prism
_exptl_crystal_F_000 2232
_exptl_crystal_size_max 0.15
_exptl_crystal_size_mid 0.13
_exptl_crystal_size_min 0.01
_refine_diff_density_max 2.183
_refine_diff_density_min -1.011
_refine_diff_density_rms 0.205
_refine_ls_extinction_method none
_refine_ls_goodness_of_fit_ref 1.073
_refine_ls_hydrogen_treatment constr
_refine_ls_matrix_type full
_refine_ls_number_parameters 289
_refine_ls_number_reflns 7929
_refine_ls_number_restraints 0
_refine_ls_restrained_S_all 1.073
_refine_ls_R_factor_all 0.0357
_refine_ls_R_factor_gt 0.0308
_refine_ls_shift/su_max 0.002
_refine_ls_shift/su_mean 0.000
_refine_ls_structure_factor_coef Fsqd
_refine_ls_weighting_details 'w=1/[\s^2^(Fo^2^)+(0.0329P)^2^+6.1471P] where P=(Fo^2^+2Fc^2^)/3'
_refine_ls_weighting_scheme calc
_refine_ls_wR_factor_gt 0.0752
_refine_ls_wR_factor_ref 0.0775
_reflns_Friedel_coverage 0.000
_reflns_number_gt 7104
_reflns_number_total 7929
_reflns_threshold_expression 'I > 2\s(I)'
_cod_data_source_file c6nj01068g1.cif
_cod_data_source_block 12mjdc14a1
_cod_depositor_comments
;
The following automatic conversions were performed:

'_exptl_absorpt_correction_type' value 'Multi-scan' changed to
'multi-scan' according to
/usr/data/users/saulius/crontab/automatic-downloads/rss-feeds/RSC/lib/dictionaries/cif_core.dic
dictionary named 'cif_core.dic' version 2.4.2 from 2011-04-26.

Automatic conversion script
Id: cif_fix_values 4268 2015-11-12 08:31:59Z antanas 

 Adding full bibliography for 7055644--7055651.cif.
;
_cod_original_cell_volume 3482.3(14)
_cod_database_code 7055648
_shelxl_version_number 2014-3
_shelx_space_group_comment
;
The symmetry employed for this shelxl refinement is uniquely defined
by the following loop, which should always be used as a source of
symmetry information in preference to the above space-group names.
They are only intended as comments.
;
_shelx_estimated_absorpt_t_max 0.937
_shelx_estimated_absorpt_t_min 0.439
_olex2_refinement_description
;
1. Fixed Uiso
 At 1.2 times of:
  All C(H) groups, All C(H,H) groups
 At 1.5 times of:
  All C(H,H,H) groups
2.a Secondary CH2 refined with riding coordinates:
 C4(H4A,H4B), C10(H10A,H10B), C16(H16A,H16B)
2.b Aromatic/amide H refined with riding coordinates:
 C1(H1), C2(H2), C3(H3), C7(H7), C8(H8), C9(H9), C13(H13), C14(H14), C15(H15)
2.c Idealised Me refined as rotating group:
 C5(H5A,H5B,H5C), C6(H6A,H6B,H6C), C11(H11A,H11B,H11C), C12(H12A,H12B,H12C),
 C17(H17A,H17B,H17C), C18(H18A,H18B,H18C)
;

loop_
_space_group_symop_operation_xyz
'x, y, z'
'-x, y+1/2, -z+1/2'
'-x, -y, -z'
'x, -y-1/2, z-1/2'

loop_
_atom_site_label
_atom_site_type_symbol
_atom_site_fract_x
_atom_site_fract_y
_atom_site_fract_z
_atom_site_U_iso_or_equiv
_atom_site_adp_type
_atom_site_occupancy
_atom_site_site_symmetry_order
_atom_site_calc_flag
_atom_site_refinement_flags_posn
_atom_site_refinement_flags_adp
_atom_site_refinement_flags_occupancy
I1 I 0.59136(2) 1.39910(3) 0.37882(2) 0.01909(7) Uani 1 1 d . . .
I2 I 0.54505(2) 1.27618(2) 0.61219(2) 0.02088(8) Uani 1 1 d . . .
I3 I 0.35816(2) 1.36723(3) 0.40227(2) 0.02265(8) Uani 1 1 d . . .
I4 I 0.07001(2) 0.74068(2) 0.54520(2) 0.02211(8) Uani 1 1 d . . .
I5 I 0.02591(2) 1.06551(3) 0.68491(2) 0.02979(9) Uani 1 1 d . . .
I6 I 0.15823(2) 1.09840(3) 0.49915(2) 0.02489(8) Uani 1 1 d . . .
La1 La 0.5000 1.5000 0.5000 0.01361(8) Uani 1 2 d S T P
La2 La 0.0000 1.0000 0.5000 0.01521(8) Uani 1 2 d S T P
N1 N 0.4656(2) 0.9694(3) 0.6486(2) 0.0210(8) Uani 1 1 d . . .
N2 N 0.3846(2) 1.1105(3) 0.6328(2) 0.0217(8) Uani 1 1 d . . .
N3 N 0.2072(2) 0.8546(3) 0.7814(2) 0.0195(8) Uani 1 1 d . . .
N4 N 0.2240(2) 0.7563(3) 0.8933(2) 0.0206(8) Uani 1 1 d . . .
N5 N 0.1478(2) 1.4336(4) 0.6249(2) 0.0254(9) Uani 1 1 d . . .
N6 N 0.1506(2) 1.4353(3) 0.4988(3) 0.0254(9) Uani 1 1 d . . .
C1 C 0.4361(3) 1.0548(4) 0.6857(3) 0.0221(9) Uani 1 1 d . . .
H1 H 0.4497 1.0733 0.7414 0.027 Uiso 1 1 calc R . .
C2 C 0.4316(3) 0.9708(4) 0.5680(3) 0.0246(10) Uani 1 1 d . . .
H2 H 0.4413 0.9193 0.5270 0.029 Uiso 1 1 calc R . .
C3 C 0.3817(3) 1.0603(4) 0.5593(3) 0.0246(10) Uani 1 1 d . . .
H3 H 0.3502 1.0838 0.5105 0.029 Uiso 1 1 calc R . .
C4 C 0.5279(3) 0.8935(4) 0.6849(3) 0.0269(11) Uani 1 1 d . . .
H4A H 0.5212 0.8122 0.6610 0.032 Uiso 1 1 calc R . .
H4B H 0.5300 0.8858 0.7433 0.032 Uiso 1 1 calc R . .
C5 C 0.5987(3) 0.9463(4) 0.6717(3) 0.0262(10) Uani 1 1 d . . .
H5A H 0.5951 0.9606 0.6142 0.039 Uiso 1 1 calc GR . .
H5B H 0.6385 0.8900 0.6915 0.039 Uiso 1 1 calc GR . .
H5C H 0.6083 1.0224 0.7010 0.039 Uiso 1 1 calc GR . .
C6 C 0.3423(3) 1.2142(4) 0.6499(3) 0.0292(11) Uani 1 1 d . . .
H6A H 0.3414 1.2155 0.7073 0.044 Uiso 1 1 calc GR . .
H6B H 0.2924 1.2082 0.6183 0.044 Uiso 1 1 calc GR . .
H6C H 0.3647 1.2883 0.6356 0.044 Uiso 1 1 calc GR . .
C7 C 0.2538(3) 0.8344(4) 0.8505(3) 0.0212(9) Uani 1 1 d . . .
H7 H 0.3005 0.8699 0.8667 0.025 Uiso 1 1 calc R . .
C8 C 0.1459(3) 0.7868(5) 0.7794(3) 0.0292(11) Uani 1 1 d . . .
H8 H 0.1040 0.7839 0.7371 0.035 Uiso 1 1 calc R . .
C9 C 0.1565(3) 0.7250(5) 0.8492(3) 0.0286(11) Uani 1 1 d . . .
H9 H 0.1235 0.6700 0.8650 0.034 Uiso 1 1 calc R . .
C10 C 0.2248(3) 0.9275(4) 0.7161(3) 0.0277(11) Uani 1 1 d . . .
H10A H 0.2451 1.0056 0.7380 0.033 Uiso 1 1 calc R . .
H10B H 0.1797 0.9436 0.6756 0.033 Uiso 1 1 calc R . .
C11 C 0.2789(3) 0.8650(5) 0.6764(3) 0.0304(11) Uani 1 1 d . . .
H11A H 0.2607 0.7848 0.6588 0.046 Uiso 1 1 calc GR . .
H11B H 0.3255 0.8576 0.7149 0.046 Uiso 1 1 calc GR . .
H11C H 0.2858 0.9118 0.6298 0.046 Uiso 1 1 calc GR . .
C12 C 0.2577(3) 0.7100(5) 0.9730(3) 0.0291(11) Uani 1 1 d . . .
H12A H 0.3077 0.7398 0.9885 0.044 Uiso 1 1 calc GR . .
H12B H 0.2580 0.6220 0.9716 0.044 Uiso 1 1 calc GR . .
H12C H 0.2298 0.7372 1.0122 0.044 Uiso 1 1 calc GR . .
C13 C 0.1096(3) 1.4104(4) 0.5523(3) 0.0274(10) Uani 1 1 d . . .
H13 H 0.0611 1.3810 0.5399 0.033 Uiso 1 1 calc R . .
C14 C 0.2151(3) 1.4741(5) 0.6184(3) 0.0287(11) Uani 1 1 d . . .
H14 H 0.2532 1.4978 0.6617 0.034 Uiso 1 1 calc R . .
C15 C 0.2179(3) 1.4743(4) 0.5402(3) 0.0275(10) Uani 1 1 d . . .
H15 H 0.2581 1.4969 0.5177 0.033 Uiso 1 1 calc R . .
C16 C 0.1207(4) 1.4193(6) 0.6993(4) 0.0448(15) Uani 1 1 d . . .
H16A H 0.0721 1.3811 0.6864 0.054 Uiso 1 1 calc R . .
H16B H 0.1153 1.4995 0.7224 0.054 Uiso 1 1 calc R . .
C17 C 0.1708(5) 1.3439(10) 0.7607(4) 0.087(3) Uani 1 1 d . . .
H17A H 0.2188 1.3818 0.7742 0.130 Uiso 1 1 calc GR . .
H17B H 0.1753 1.2636 0.7386 0.130 Uiso 1 1 calc GR . .
H17C H 0.1508 1.3372 0.8093 0.130 Uiso 1 1 calc GR . .
C18 C 0.1275(4) 1.4258(5) 0.4110(3) 0.0391(13) Uani 1 1 d . . .
H18A H 0.1158 1.5059 0.3881 0.059 Uiso 1 1 calc GR . .
H18B H 0.0843 1.3744 0.3976 0.059 Uiso 1 1 calc GR . .
H18C H 0.1669 1.3907 0.3889 0.059 Uiso 1 1 calc GR . .

loop_
_atom_site_aniso_label
_atom_site_aniso_U_11
_atom_site_aniso_U_22
_atom_site_aniso_U_33
_atom_site_aniso_U_23
_atom_site_aniso_U_13
_atom_site_aniso_U_12
I1 0.01518(15) 0.02387(15) 0.01847(14) -0.00120(11) 0.00411(11) 0.00217(10)
I2 0.01865(15) 0.01760(14) 0.02586(15) 0.00750(11) 0.00347(12) 0.00140(10)
I3 0.01567(15) 0.02177(15) 0.02871(16) -0.00688(12) 0.00058(12) -0.00175(10)
I4 0.01873(16) 0.01689(14) 0.02814(16) 0.00131(11) -0.00089(12) 0.00251(10)
I5 0.02226(17) 0.0468(2) 0.01808(15) -0.00522(13) -0.00088(12) 0.01226(13)
I6 0.01500(15) 0.02328(15) 0.03537(18) 0.00300(12) 0.00302(13) -0.00091(11)
La1 0.01169(17) 0.01337(16) 0.01521(16) 0.00065(12) 0.00159(13) 0.00082(11)
La2 0.01174(17) 0.01624(16) 0.01647(17) -0.00056(12) 0.00032(13) 0.00207(12)
N1 0.022(2) 0.0191(18) 0.0215(19) 0.0001(15) 0.0027(16) -0.0028(15)
N2 0.017(2) 0.0225(19) 0.025(2) -0.0057(15) 0.0030(16) -0.0053(15)
N3 0.0163(19) 0.0212(18) 0.0220(19) 0.0010(15) 0.0058(15) 0.0015(14)
N4 0.017(2) 0.0245(19) 0.0195(18) 0.0044(15) 0.0013(15) -0.0039(15)
N5 0.023(2) 0.025(2) 0.029(2) -0.0032(17) 0.0055(17) 0.0005(16)
N6 0.026(2) 0.0187(19) 0.033(2) 0.0005(16) 0.0095(18) -0.0003(15)
C1 0.025(3) 0.021(2) 0.019(2) -0.0011(17) 0.0019(18) -0.0034(18)
C2 0.028(3) 0.028(2) 0.019(2) -0.0029(19) 0.0070(19) -0.0027(19)
C3 0.022(2) 0.029(2) 0.021(2) -0.0004(19) 0.0008(19) -0.0043(19)
C4 0.032(3) 0.016(2) 0.031(3) 0.0021(18) 0.003(2) 0.0008(18)
C5 0.026(3) 0.029(2) 0.024(2) 0.0001(19) 0.006(2) 0.0069(19)
C6 0.020(2) 0.024(2) 0.042(3) -0.011(2) 0.003(2) 0.0046(18)
C7 0.014(2) 0.021(2) 0.028(2) 0.0043(18) 0.0037(18) -0.0024(16)
C8 0.018(2) 0.042(3) 0.024(2) 0.004(2) -0.003(2) -0.008(2)
C9 0.019(2) 0.040(3) 0.024(2) 0.001(2) -0.0009(19) -0.013(2)
C10 0.029(3) 0.024(2) 0.032(3) 0.009(2) 0.012(2) 0.0032(19)
C11 0.028(3) 0.043(3) 0.021(2) 0.004(2) 0.009(2) -0.001(2)
C12 0.025(3) 0.038(3) 0.021(2) 0.007(2) -0.002(2) -0.003(2)
C13 0.019(2) 0.022(2) 0.041(3) -0.001(2) 0.007(2) -0.0042(18)
C14 0.020(3) 0.029(2) 0.033(3) -0.002(2) -0.002(2) -0.0005(19)
C15 0.019(2) 0.026(2) 0.038(3) 0.004(2) 0.006(2) 0.0016(19)
C16 0.046(4) 0.052(4) 0.044(3) -0.007(3) 0.026(3) -0.009(3)
C17 0.070(6) 0.155(10) 0.035(4) 0.021(5) 0.011(4) -0.027(6)
C18 0.045(4) 0.038(3) 0.032(3) 0.004(2) 0.002(3) -0.004(3)

loop_
_atom_type_symbol
_atom_type_description
_atom_type_scat_dispersion_real
_atom_type_scat_dispersion_imag
_atom_type_scat_source
C C 0.0033 0.0016 'International Tables Vol C Tables 4.2.6.8 and 6.1.1.4'
H H 0.0000 0.0000 'International Tables Vol C Tables 4.2.6.8 and 6.1.1.4'
N N 0.0061 0.0033 'International Tables Vol C Tables 4.2.6.8 and 6.1.1.4'
I I -0.4742 1.8119 'International Tables Vol C Tables 4.2.6.8 and 6.1.1.4'
La La -0.2871 2.4523 'International Tables Vol C Tables 4.2.6.8 and 6.1.1.4'

loop_
_geom_angle_atom_site_label_1
_geom_angle_atom_site_label_2
_geom_angle_atom_site_label_3
_geom_angle
_geom_angle_site_symmetry_1
_geom_angle_site_symmetry_3
I1 La1 I1 180.0 . 3_686
I1 La1 I3 90.28(2) . .
I1 La1 I3 89.72(2) 3_686 .
I1 La1 I3 89.72(2) . 3_686
I1 La1 I3 90.28(2) 3_686 3_686
I2 La1 I1 89.964(11) 3_686 .
I2 La1 I1 90.036(12) 3_686 3_686
I2 La1 I1 89.964(12) . 3_686
I2 La1 I1 90.036(11) . .
I2 La1 I2 179.999(11) 3_686 .
I2 La1 I3 87.820(13) 3_686 .
I2 La1 I3 87.819(12) . 3_686
I2 La1 I3 92.180(13) . .
I2 La1 I3 92.181(12) 3_686 3_686
I3 La1 I3 180.0 3_686 .
I4 La2 I4 180.0 3_576 .
I5 La2 I4 89.975(10) 3_576 3_576
I5 La2 I4 89.975(10) . .
I5 La2 I4 90.025(10) . 3_576
I5 La2 I4 90.025(10) 3_576 .
I5 La2 I5 180.0 3_576 .
I5 La2 I6 91.322(11) 3_576 .
I5 La2 I6 91.323(11) . 3_576
I5 La2 I6 88.677(11) 3_576 3_576
I5 La2 I6 88.678(11) . .
I6 La2 I4 88.503(17) 3_576 3_576
I6 La2 I4 91.497(16) . 3_576
I6 La2 I4 91.497(17) 3_576 .
I6 La2 I4 88.503(16) . .
I6 La2 I6 180.0 . 3_576
C1 N1 C2 108.1(4) . .
C1 N1 C4 126.0(4) . .
C2 N1 C4 125.7(4) . .
C1 N2 C3 108.3(4) . .
C1 N2 C6 125.5(4) . .
C3 N2 C6 126.0(4) . .
C7 N3 C8 108.8(4) . .
C7 N3 C10 123.4(4) . .
C8 N3 C10 127.4(4) . .
C7 N4 C9 108.2(4) . .
C7 N4 C12 126.0(4) . .
C9 N4 C12 125.8(4) . .
C13 N5 C14 108.7(4) . .
C13 N5 C16 124.5(5) . .
C14 N5 C16 126.8(5) . .
C13 N6 C15 108.3(4) . .
C13 N6 C18 125.9(5) . .
C15 N6 C18 125.8(4) . .
N1 C1 N2 109.3(4) . .
N1 C1 H1 125.4 . .
N2 C1 H1 125.4 . .
N1 C2 H2 126.8 . .
C3 C2 N1 106.4(4) . .
C3 C2 H2 126.8 . .
N2 C3 H3 126.0 . .
C2 C3 N2 108.0(4) . .
C2 C3 H3 126.0 . .
N1 C4 H4A 109.4 . .
N1 C4 H4B 109.4 . .
N1 C4 C5 111.2(4) . .
H4A C4 H4B 108.0 . .
C5 C4 H4A 109.4 . .
C5 C4 H4B 109.4 . .
C4 C5 H5A 109.5 . .
C4 C5 H5B 109.5 . .
C4 C5 H5C 109.5 . .
H5A C5 H5B 109.5 . .
H5A C5 H5C 109.5 . .
H5B C5 H5C 109.5 . .
N2 C6 H6A 109.5 . .
N2 C6 H6B 109.5 . .
N2 C6 H6C 109.5 . .
H6A C6 H6B 109.5 . .
H6A C6 H6C 109.5 . .
H6B C6 H6C 109.5 . .
N3 C7 N4 108.7(4) . .
N3 C7 H7 125.7 . .
N4 C7 H7 125.7 . .
N3 C8 H8 126.5 . .
C9 C8 N3 106.9(4) . .
C9 C8 H8 126.5 . .
N4 C9 H9 126.3 . .
C8 C9 N4 107.4(4) . .
C8 C9 H9 126.3 . .
N3 C10 H10A 109.3 . .
N3 C10 H10B 109.3 . .
N3 C10 C11 111.4(4) . .
H10A C10 H10B 108.0 . .
C11 C10 H10A 109.3 . .
C11 C10 H10B 109.3 . .
C10 C11 H11A 109.5 . .
C10 C11 H11B 109.5 . .
C10 C11 H11C 109.5 . .
H11A C11 H11B 109.5 . .
H11A C11 H11C 109.5 . .
H11B C11 H11C 109.5 . .
N4 C12 H12A 109.5 . .
N4 C12 H12B 109.5 . .
N4 C12 H12C 109.5 . .
H12A C12 H12B 109.5 . .
H12A C12 H12C 109.5 . .
H12B C12 H12C 109.5 . .
N5 C13 N6 108.6(4) . .
N5 C13 H13 125.7 . .
N6 C13 H13 125.7 . .
N5 C14 H14 126.0 . .
C15 C14 N5 108.0(4) . .
C15 C14 H14 126.0 . .
N6 C15 H15 126.8 . .
C14 C15 N6 106.4(4) . .
C14 C15 H15 126.8 . .
N5 C16 H16A 109.1 . .
N5 C16 H16B 109.1 . .
N5 C16 C17 112.3(6) . .
H16A C16 H16B 107.9 . .
C17 C16 H16A 109.1 . .
C17 C16 H16B 109.1 . .
C16 C17 H17A 109.5 . .
C16 C17 H17B 109.5 . .
C16 C17 H17C 109.5 . .
H17A C17 H17B 109.5 . .
H17A C17 H17C 109.5 . .
H17B C17 H17C 109.5 . .
N6 C18 H18A 109.5 . .
N6 C18 H18B 109.5 . .
N6 C18 H18C 109.5 . .
H18A C18 H18B 109.5 . .
H18A C18 H18C 109.5 . .
H18B C18 H18C 109.5 . .

loop_
_geom_bond_atom_site_label_1
_geom_bond_atom_site_label_2
_geom_bond_distance
_geom_bond_site_symmetry_2
I1 La1 3.1557(5) .
I2 La1 3.1448(4) .
I3 La1 3.1930(8) .
I4 La2 3.1988(5) .
I5 La2 3.1663(5) .
I6 La2 3.1733(10) .
La1 I1 3.1557(5) 3_686
La1 I2 3.1448(4) 3_686
La1 I3 3.1930(7) 3_686
La2 I4 3.1988(5) 3_576
La2 I5 3.1662(5) 3_576
La2 I6 3.1734(10) 3_576
N1 C1 1.326(6) .
N1 C2 1.387(6) .
N1 C4 1.470(6) .
N2 C1 1.329(6) .
N2 C3 1.360(6) .
N2 C6 1.467(6) .
N3 C7 1.329(6) .
N3 C8 1.373(6) .
N3 C10 1.469(6) .
N4 C7 1.331(6) .
N4 C9 1.377(6) .
N4 C12 1.464(6) .
N5 C13 1.317(7) .
N5 C14 1.369(7) .
N5 C16 1.469(7) .
N6 C13 1.341(7) .
N6 C15 1.381(7) .
N6 C18 1.468(7) .
C1 H1 0.9500 .
C2 H2 0.9500 .
C2 C3 1.354(7) .
C3 H3 0.9500 .
C4 H4A 0.9900 .
C4 H4B 0.9900 .
C4 C5 1.515(7) .
C5 H5A 0.9800 .
C5 H5B 0.9800 .
C5 H5C 0.9800 .
C6 H6A 0.9800 .
C6 H6B 0.9800 .
C6 H6C 0.9800 .
C7 H7 0.9500 .
C8 H8 0.9500 .
C8 C9 1.351(7) .
C9 H9 0.9500 .
C10 H10A 0.9900 .
C10 H10B 0.9900 .
C10 C11 1.505(7) .
C11 H11A 0.9800 .
C11 H11B 0.9800 .
C11 H11C 0.9800 .
C12 H12A 0.9800 .
C12 H12B 0.9800 .
C12 H12C 0.9800 .
C13 H13 0.9500 .
C14 H14 0.9500 .
C14 C15 1.344(7) .
C15 H15 0.9500 .
C16 H16A 0.9900 .
C16 H16B 0.9900 .
C16 C17 1.506(11) .
C17 H17A 0.9800 .
C17 H17B 0.9800 .
C17 H17C 0.9800 .
C18 H18A 0.9800 .
C18 H18B 0.9800 .
C18 H18C 0.9800 .

loop_
_geom_hbond_atom_site_label_D
_geom_hbond_atom_site_label_H
_geom_hbond_atom_site_label_A
_geom_hbond_distance_DH
_geom_hbond_distance_HA
_geom_hbond_distance_DA
_geom_hbond_angle_DHA
_geom_hbond_site_symmetry_A
C1 H1 I1 0.95 3.17 3.942(5) 139.8 4_586
C2 H2 I2 0.95 3.27 4.210(5) 172.5 3_676
C3 H3 I6 0.95 3.58 4.132(5) 119.7 .
C7 H7 I2 0.95 3.04 3.758(5) 134.0 2_646
C7 H7 I3 0.95 3.13 3.864(5) 134.9 4_586
C8 H8 I4 0.95 3.23 3.974(5) 136.7 .
C8 H8 I5 0.95 3.50 3.972(5) 113.5 .
C9 H9 I4 0.95 3.56 4.025(5) 112.5 4_576
C9 H9 I5 0.95 2.99 3.796(5) 143.2 2_546
C13 H13 I4 0.95 2.92 3.825(5) 160.4 3_576
C14 H14 I1 0.95 3.34 3.894(5) 119.0 3_686
C15 H15 I1 0.95 3.22 3.830(5) 124.0 3_686
C15 H15 I3 0.95 3.32 4.062(5) 136.1 .
